data_4344033
loop_
_publ_author_name
'Zatsikha, Yuriy V.'
'Maligaspe, Eranda'
'Purchel, Anatolii A.'
'Didukh, Natalia O.'
'Wang, Yefeng'
'Kovtun, Yuriy P.'
'Blank, David A.'
'Nemykin, Victor N.'

_publ_section_related_literature
; 
? 
;
_publ_section_title
;
 Tuning Electronic Structure, Redox, and Photophysical Properties in
 Asymmetric NIR-Absorbing Organometallic BODIPYs.
;
_journal_issue 16
_journal_name_full 'Inorganic chemistry'
_journal_page_first 7915
_journal_page_last 7928
_journal_paper_doi 10.1021/acs.inorgchem.5b00992
_journal_volume 54
_journal_year 2015
_chemical_formula_moiety 'C43 H37.50 B1 F2 Fe1 N3 O3'
_chemical_formula_sum 'C43 H37.5 B F2 Fe N3 O3'
_chemical_formula_weight 748.94
_space_group_IT_number 2
_symmetry_cell_setting triclinic
_symmetry_space_group_name_Hall '-P 1'
_symmetry_space_group_name_H-M 'P -1'
_atom_sites_solution_hydrogens difmap
_atom_sites_solution_primary direct
_audit_creation_date 15-03-26
_audit_creation_method CRYSTALS_ver_14.40
_cell_angle_alpha 103.130(7)
_cell_angle_beta 94.420(7)
_cell_angle_gamma 91.117(6)
_cell_formula_units_Z 4
_cell_length_a 13.5752(2)
_cell_length_b 15.8246(2)
_cell_length_c 18.0956(12)
_cell_measurement_reflns_used 44392
_cell_measurement_temperature 123
_cell_measurement_theta_max 65
_cell_measurement_theta_min 8
_cell_volume 3771.7(3)
_computing_cell_refinement 'USER DEFINED CELL REFINEMENT'
_computing_data_collection 'USER DEFINED DATA COLLECTION'
_computing_data_reduction 'USER DEFINED DATA REDUCTION'
_computing_molecular_graphics 'CAMERON (Watkin et al., 1996)'
_computing_publication_material 'CRYSTALS (Betteridge et al., 2003)'
_computing_structure_refinement 'CRYSTALS (Betteridge et al., 2003)'
_computing_structure_solution 'SHELXS 86 (Sheldrick, 1986)'
_diffrn_ambient_temperature 123
_diffrn_measured_fraction_theta_full 0.995
_diffrn_measured_fraction_theta_max 0.982
_diffrn_measurement_device Serial
_diffrn_measurement_device_type Unknown
_diffrn_measurement_method \w
_diffrn_radiation_monochromator graphite
_diffrn_radiation_type 'Cu K\a'
_diffrn_radiation_wavelength 1.54187
_diffrn_reflns_av_R_equivalents 0.060
_diffrn_reflns_limit_h_max 15
_diffrn_reflns_limit_h_min -15
_diffrn_reflns_limit_k_max 18
_diffrn_reflns_limit_k_min -18
_diffrn_reflns_limit_l_max 21
_diffrn_reflns_limit_l_min -20
_diffrn_reflns_number 44392
_diffrn_reflns_theta_full 41.649
_diffrn_reflns_theta_max 65.077
_diffrn_reflns_theta_min 2.516
_diffrn_standards_decay_% 0.00
_diffrn_standards_interval_time 8
_diffrn_standards_number 44392
_exptl_absorpt_coefficient_mu 3.644
_exptl_absorpt_correction_T_max 0.72
_exptl_absorpt_correction_T_min 0.49
_exptl_absorpt_correction_type multi-scan
_exptl_absorpt_process_details 'DENZO/SCALEPACK (Otwinowski & Minor, 1997)'
_exptl_crystal_colour blue
_exptl_crystal_density_diffrn 1.319
_exptl_crystal_density_method 'not measured'
_exptl_crystal_description needle
_exptl_crystal_F_000 1558
_exptl_crystal_size_max 0.320
_exptl_crystal_size_mid 0.150
_exptl_crystal_size_min 0.090
_refine_diff_density_max 1.40
_refine_diff_density_min -1.10
_refine_ls_extinction_method None
_refine_ls_goodness_of_fit_ref 0.9457
_refine_ls_hydrogen_treatment constr
_refine_ls_matrix_type full
_refine_ls_number_parameters 949
_refine_ls_number_reflns 12566
_refine_ls_number_restraints 8
_refine_ls_R_factor_all 0.1701
_refine_ls_R_factor_gt 0.0997
_refine_ls_shift/su_max 0.0069121
_refine_ls_shift/su_mean 0.0011184
_refine_ls_structure_factor_coef Fsqd
_refine_ls_weighting_details
;
 Method, part 1, Chebychev polynomial, (Watkin, 1994, Prince, 1982) 
 [weight] = 1.0/[A~0~*T~0~(x)+A~1~*T~1~(x) ... +A~n-1~]*T~n-1~(x)] 
 where A~i~ are the Chebychev coefficients listed below and x= Fcalc/Fmax 
 Method = Robust Weighting (Prince, 1982) 
 W = [weight] * [1-(deltaF/6*sigmaF)^2^]^2^ 
 A~i~ are: 
 36.2 47.6 13.5 
;
_refine_ls_weighting_scheme calc
_refine_ls_wR_factor_all 0.2496
_refine_ls_wR_factor_gt 0.1802
_refine_ls_wR_factor_ref 0.2493
_reflns_limit_h_max 15
_reflns_limit_h_min -15
_reflns_limit_k_max 18
_reflns_limit_k_min -18
_reflns_limit_l_max 21
_reflns_limit_l_min 0
_reflns_number_gt 6278
_reflns_number_total 12637
_reflns_threshold_expression I>2.0\s(I)
_oxford_diffrn_Wilson_B_factor 0.00
_oxford_diffrn_Wilson_scale 0.00
_oxford_refine_ls_r_factor_ref 0.1700
_oxford_refine_ls_scale 0.4121(6)
_oxford_reflns_number_all 12567
_oxford_reflns_threshold_expression_ref I>-3.0\s(I)
_oxford_structure_analysis_title '_07282013-1'
_cod_data_source_file ic5b00992_si_002.cif
_cod_data_source_block 2
_cod_depositor_comments 'Adding full bibliography for 4344032--4344035.cif.'
_cod_original_sg_symbol_H-M 'P -1 '
_cod_original_formula_sum 'C43 H37.50 B1 F2 Fe1 N3 O3'
_cod_database_code 4344033

loop_
_symmetry_equiv_pos_as_xyz
x,y,z
-x,-y,-z

loop_
_atom_site_label
_atom_site_type_symbol
_atom_site_fract_x
_atom_site_fract_y
_atom_site_fract_z
_atom_site_U_iso_or_equiv
_atom_site_occupancy
_atom_site_adp_type
_atom_site_refinement_flags_posn
C1 C 1.4167(6) 0.6018(6) 0.6742(5) 0.0630 1.0000 Uani .
C2 C 1.4779(7) 0.6211(6) 0.7439(5) 0.0663 1.0000 Uani .
C3 C 1.4396(7) 0.6961(6) 0.7915(5) 0.0677 1.0000 Uani .
C4 C 1.3544(7) 0.7197(6) 0.7533(5) 0.0660 1.0000 Uani .
C5 C 1.3402(7) 0.6617(6) 0.6804(5) 0.0649 1.0000 Uani .
C6 C 1.2945(7) 0.4672(7) 0.7561(6) 0.0781 1.0000 Uani .
C7 C 1.3375(9) 0.5052(8) 0.8293(7) 0.0936 1.0000 Uani .
C8 C 1.2852(12) 0.5767(9) 0.8605(8) 0.1092 1.0000 Uani .
C9 C 1.2062(10) 0.5827(8) 0.8085(9) 0.1078 1.0000 Uani .
C10 C 1.2132(7) 0.5155(7) 0.7413(7) 0.0806 1.0000 Uani .
C11 C 1.4273(6) 0.5239(5) 0.6137(5) 0.0582 1.0000 Uani .
C12 C 1.3766(6) 0.5065(5) 0.5456(4) 0.0572 1.0000 Uani .
C13 C 1.3773(6) 0.4270(5) 0.4877(5) 0.0570 1.0000 Uani .
C14 C 1.4205(6) 0.3444(5) 0.4895(5) 0.0544 1.0000 Uani .
C15 C 1.3992(6) 0.2895(5) 0.4200(4) 0.0532 1.0000 Uani .
C16 C 1.3423(6) 0.3359(5) 0.3738(4) 0.0523 1.0000 Uani .
C17 C 1.4708(6) 0.3189(5) 0.5567(5) 0.0592 1.0000 Uani .
C18 C 1.6021(7) 0.2384(6) 0.5941(5) 0.0735 1.0000 Uani .
C19 C 1.6833(9) 0.1905(8) 0.5576(7) 0.1044 1.0000 Uani .
C20 C 1.4229(6) 0.1973(5) 0.3953(5) 0.0550 1.0000 Uani .
C21 C 1.4032(6) 0.1401(5) 0.4403(4) 0.0532 1.0000 Uani .
C22 C 1.4311(6) 0.0536(6) 0.4192(5) 0.0640 1.0000 Uani .
C23 C 1.4774(7) 0.0256(6) 0.3536(5) 0.0699 1.0000 Uani .
C24 C 1.4940(7) 0.0821(6) 0.3075(5) 0.0721 1.0000 Uani .
C25 C 1.4669(7) 0.1685(6) 0.3279(5) 0.0660 1.0000 Uani .
C26 C 1.2992(6) 0.3105(5) 0.3007(4) 0.0577 1.0000 Uani .
C27 C 1.2430(6) 0.3675(5) 0.2653(4) 0.0534 1.0000 Uani .
C28 C 1.1858(6) 0.3538(5) 0.1947(4) 0.0567 1.0000 Uani .
C29 C 1.1351(7) 0.4300(6) 0.1953(4) 0.0606 1.0000 Uani .
C30 C 1.1632(6) 0.4876(5) 0.2648(5) 0.0570 1.0000 Uani .
C31 C 1.1270(7) 0.5724(6) 0.2838(5) 0.0708 1.0000 Uani .
C32 C 1.0613(9) 0.5934(7) 0.2310(5) 0.0891 1.0000 Uani .
C33 C 1.0660(8) 0.4538(7) 0.1387(5) 0.0757 1.0000 Uani .
C34 C 1.1855(7) 0.2703(6) 0.1352(5) 0.0652 1.0000 Uani .
C35 C 1.0976(9) 0.2346(7) 0.0970(5) 0.0795 1.0000 Uani .
C36 C 1.0977(11) 0.1550(7) 0.0423(6) 0.1003 1.0000 Uani .
C37 C 1.1859(13) 0.1165(8) 0.0250(6) 0.1032 1.0000 Uani .
C38 C 1.2722(12) 0.1525(8) 0.0624(6) 0.1035 1.0000 Uani .
C39 C 1.2736(8) 0.2298(6) 0.1175(5) 0.0751 1.0000 Uani .
C40 C 0.9618(14) 0.5673(10) 0.1066(7) 0.1676 1.0000 Uani D
C41 C 0.8941(14) 0.6401(12) 0.1404(10) 0.2174 1.0000 Uani D
C42 C 0.878(3) 0.6992(16) 0.0849(13) 0.4411 1.0000 Uani D
C43 C 0.848(2) 0.7759(15) 0.1475(16) 0.2905 1.0000 Uani D
C44 C 0.9221(6) 0.9810(5) 0.6804(4) 0.0520 1.0000 Uani .
C45 C 0.8451(7) 0.9233(5) 0.6880(4) 0.0586 1.0000 Uani .
C46 C 0.8618(7) 0.9015(6) 0.7584(5) 0.0656 1.0000 Uani .
C47 C 0.9488(7) 0.9460(6) 0.7957(5) 0.0683 1.0000 Uani .
C48 C 0.9867(7) 0.9960(6) 0.7493(4) 0.0621 1.0000 Uani .
C49 C 0.7314(8) 1.1055(7) 0.7563(6) 0.0823 1.0000 Uani .
C50 C 0.7167(11) 1.0640(9) 0.8168(8) 0.1074 1.0000 Uani .
C51 C 0.7935(11) 1.0905(9) 0.8730(7) 0.1061 1.0000 Uani .
C52 C 0.8552(9) 1.1477(7) 0.8475(6) 0.0896 1.0000 Uani .
C53 C 0.8155(8) 1.1559(6) 0.7752(6) 0.0740 1.0000 Uani .
C54 C 0.9305(6) 1.0311(5) 0.6202(4) 0.0532 1.0000 Uani .
C55 C 0.8745(6) 1.0121(5) 0.5545(4) 0.0513 1.0000 Uani .
C56 C 0.8747(6) 1.0643(5) 0.4991(4) 0.0490 1.0000 Uani .
C57 C 0.9200(6) 1.1494(5) 0.5024(4) 0.0505 1.0000 Uani .
C58 C 0.8964(6) 1.1702(5) 0.4335(4) 0.0503 1.0000 Uani .
C59 C 0.8394(6) 1.1006(5) 0.3866(4) 0.0529 1.0000 Uani .
C60 C 0.9761(6) 1.2099(5) 0.5679(4) 0.0525 1.0000 Uani .
C61 C 1.1084(6) 1.3115(6) 0.5985(5) 0.0650 1.0000 Uani .
C62 C 1.1847(8) 1.3427(8) 0.5548(6) 0.0998 1.0000 Uani .
C63 C 0.9233(6) 1.2509(5) 0.4103(4) 0.0495 1.0000 Uani .
C64 C 0.9703(7) 1.2471(5) 0.3440(4) 0.0603 1.0000 Uani .
C65 C 0.9993(7) 1.3233(6) 0.3248(5) 0.0672 1.0000 Uani .
C66 C 0.9804(7) 1.4025(6) 0.3691(5) 0.0653 1.0000 Uani .
C67 C 0.9300(6) 1.4069(5) 0.4343(5) 0.0600 1.0000 Uani .
C68 C 0.9011(6) 1.3316(5) 0.4539(4) 0.0550 1.0000 Uani .
C69 C 0.7971(6) 1.0895(5) 0.3140(4) 0.0530 1.0000 Uani .
C70 C 0.7436(6) 1.0146(5) 0.2756(4) 0.0533 1.0000 Uani .
C71 C 0.6943(6) 0.9907(5) 0.2014(4) 0.0541 1.0000 Uani .
C72 C 0.6441(6) 0.9093(6) 0.1978(4) 0.0576 1.0000 Uani .
C73 C 0.6680(6) 0.8857(6) 0.2676(4) 0.0578 1.0000 Uani .
C74 C 0.6329(7) 0.8072(6) 0.2817(5) 0.0653 1.0000 Uani .
C75 C 0.5753(8) 0.7540(7) 0.2256(5) 0.0827 1.0000 Uani .
C76 C 0.5848(8) 0.8503(7) 0.1370(5) 0.0779 1.0000 Uani .
C77 C 0.6958(7) 1.0447(6) 0.1462(4) 0.0619 1.0000 Uani .
C78 C 0.6095(8) 1.0575(7) 0.1028(4) 0.0782 1.0000 Uani .
C79 C 0.6118(11) 1.1140(8) 0.0536(5) 0.1007 1.0000 Uani .
C80 C 0.6987(12) 1.1562(8) 0.0463(6) 0.1003 1.0000 Uani .
C81 C 0.7855(9) 1.1433(7) 0.0875(5) 0.0877 1.0000 Uani .
C82 C 0.7832(8) 1.0886(6) 0.1369(5) 0.0703 1.0000 Uani .
C83 C 0.4906(13) 0.7071(11) 0.0962(9) 0.1572 1.0000 Uani D
C84 C 0.3849(13) 0.7025(15) 0.1238(11) 0.2167 1.0000 Uani D
C85 C 0.309(3) 0.6534(17) 0.061(2) 0.2760 0.5000 Uani D
C86 C 0.2557(18) 0.572(3) 0.0740(15) 0.1850 0.5000 Uani D
C87 C 0.337(3) 0.658(2) 0.181(2) 0.2428 0.5000 Uani D
C88 C 0.3768(13) 0.5698(15) 0.1920(10) 0.1112 0.5000 Uani D
Fe1 Fe 1.33645(11) 0.59356(9) 0.76364(8) 0.0633 1.0000 Uani .
N1 N 1.3319(5) 0.4205(4) 0.4177(4) 0.0527 1.0000 Uani .
O1 O 1.4425(5) 0.3322(4) 0.6201(3) 0.0671 1.0000 Uani .
O2 O 1.5515(4) 0.2763(4) 0.5365(3) 0.0614 1.0000 Uani .
N2 N 1.2293(5) 0.4514(4) 0.3080(4) 0.0550 1.0000 Uani .
B1 B 1.2782(7) 0.4937(6) 0.3869(5) 0.0552 1.0000 Uani .
F1 F 1.2050(4) 0.5277(3) 0.4343(3) 0.0704 1.0000 Uani .
F2 F 1.3445(4) 0.5589(3) 0.3832(3) 0.0769 1.0000 Uani .
O3 O 1.0364(6) 0.4090(5) 0.0764(3) 0.0900 1.0000 Uani .
N3 N 1.0328(8) 0.5399(6) 0.1626(5) 0.0969 1.0000 Uani .
Fe2 Fe 0.84866(11) 1.03121(9) 0.77351(7) 0.0617 1.0000 Uani .
N4 N 0.8281(5) 1.0353(4) 0.4282(3) 0.0487 1.0000 Uani .
O5 O 1.0532(4) 1.2433(3) 0.5440(3) 0.0567 1.0000 Uani .
O4 O 0.9513(4) 1.2284(3) 0.6330(3) 0.0588 1.0000 Uani .
N5 N 0.7280(5) 0.9483(4) 0.3142(3) 0.0502 1.0000 Uani .
B2 B 0.7707(7) 0.9473(6) 0.3944(5) 0.0546 1.0000 Uani .
F3 F 0.8355(4) 0.8804(3) 0.3928(3) 0.0741 1.0000 Uani .
F4 F 0.6951(4) 0.9373(3) 0.4393(2) 0.0709 1.0000 Uani .
O6 O 0.5627(6) 0.8649(5) 0.0733(4) 0.0953 1.0000 Uani .
N6 N 0.5520(7) 0.7732(6) 0.1565(5) 0.0917 1.0000 Uani .
H21 H 1.5397 0.5921 0.7533 0.0804 1.0000 Uiso R
H31 H 1.4687 0.7264 0.8429 0.0875 1.0000 Uiso R
H41 H 1.3101 0.7655 0.7728 0.0872 1.0000 Uiso R
H51 H 1.2878 0.6637 0.6399 0.0813 1.0000 Uiso R
H61 H 1.3156 0.4139 0.7228 0.0885 1.0000 Uiso R
H71 H 1.3987 0.4857 0.8526 0.1074 1.0000 Uiso R
H81 H 1.2996 0.6139 0.9115 0.1362 1.0000 Uiso R
H91 H 1.1553 0.6265 0.8152 0.1343 1.0000 Uiso R
H101 H 1.1682 0.5014 0.6955 0.1180 1.0000 Uiso R
H111 H 1.4741 0.4857 0.6227 0.0823 1.0000 Uiso R
H121 H 1.3345 0.5501 0.5362 0.0716 1.0000 Uiso R
H181 H 1.6257 0.2836 0.6379 0.0966 1.0000 Uiso R
H182 H 1.5552 0.1991 0.6089 0.0962 1.0000 Uiso R
H193 H 1.7068 0.1501 0.5885 0.1702 1.0000 Uiso R
H192 H 1.7349 0.2328 0.5557 0.1700 1.0000 Uiso R
H191 H 1.6591 0.1588 0.5067 0.1702 1.0000 Uiso R
H211 H 1.3712 0.1583 0.4842 0.0678 1.0000 Uiso R
H221 H 1.4172 0.0156 0.4498 0.0776 1.0000 Uiso R
H231 H 1.4974 -0.0315 0.3410 0.0902 1.0000 Uiso R
H241 H 1.5251 0.0609 0.2635 0.0897 1.0000 Uiso R
H251 H 1.4791 0.2068 0.2969 0.0862 1.0000 Uiso R
H261 H 1.3068 0.2548 0.2727 0.0688 1.0000 Uiso R
H311 H 1.1470 0.6104 0.3309 0.0904 1.0000 Uiso R
H321 H 1.0372 0.6491 0.2431 0.1202 1.0000 Uiso R
H351 H 1.0372 0.2627 0.1072 0.0983 1.0000 Uiso R
H371 H 1.1854 0.0639 -0.0116 0.1386 1.0000 Uiso R
H381 H 1.3326 0.1271 0.0511 0.1156 1.0000 Uiso R
H391 H 1.3328 0.2563 0.1430 0.1034 1.0000 Uiso R
H401 H 0.9967 0.5841 0.0669 0.2561 1.0000 Uiso R
H402 H 0.9179 0.5172 0.0837 0.2560 1.0000 Uiso R
H411 H 0.9170 0.6647 0.1925 0.3320 1.0000 Uiso R
H412 H 0.8264 0.6192 0.1377 0.3321 1.0000 Uiso R
H421 H 0.9459 0.7176 0.0821 0.7540 1.0000 Uiso R
H422 H 0.8455 0.6820 0.0338 0.7540 1.0000 Uiso R
H433 H 0.8351 0.8382 0.1163 0.6660 1.0000 Uiso R
H432 H 0.9032 0.7944 0.2076 0.6660 1.0000 Uiso R
H431 H 0.7728 0.7354 0.1532 0.6660 1.0000 Uiso R
H451 H 0.7897 0.9000 0.6491 0.0739 1.0000 Uiso R
H461 H 0.8217 0.8626 0.7794 0.1003 1.0000 Uiso R
H471 H 0.9775 0.9461 0.8478 0.0807 1.0000 Uiso R
H481 H 1.0470 1.0345 0.7601 0.0833 1.0000 Uiso R
H491 H 0.6905 1.0976 0.7076 0.0931 1.0000 Uiso R
H501 H 0.6650 1.0198 0.8157 0.1273 1.0000 Uiso R
H511 H 0.8000 1.0714 0.9204 0.1333 1.0000 Uiso R
H521 H 0.9152 1.1760 0.8776 0.1141 1.0000 Uiso R
H531 H 0.8429 1.1929 0.7441 0.0955 1.0000 Uiso R
H541 H 0.9773 1.0766 0.6292 0.0729 1.0000 Uiso R
H551 H 0.8326 0.9618 0.5434 0.0689 1.0000 Uiso R
H611 H 1.0642 1.3581 0.6186 0.0882 1.0000 Uiso R
H612 H 1.1417 1.2906 0.6395 0.0884 1.0000 Uiso R
H623 H 1.2021 1.4020 0.5780 0.1441 1.0000 Uiso R
H622 H 1.1548 1.3384 0.5043 0.1441 1.0000 Uiso R
H621 H 1.2418 1.3065 0.5547 0.1442 1.0000 Uiso R
H641 H 0.9800 1.1926 0.3121 0.0823 1.0000 Uiso R
H651 H 1.0352 1.3193 0.2817 0.0930 1.0000 Uiso R
H661 H 0.9991 1.4531 0.3558 0.0801 1.0000 Uiso R
H671 H 0.9138 1.4603 0.4643 0.0872 1.0000 Uiso R
H681 H 0.8673 1.3333 0.4979 0.0697 1.0000 Uiso R
H691 H 0.8037 1.1337 0.2889 0.0713 1.0000 Uiso R
H741 H 0.6470 0.7917 0.3275 0.0843 1.0000 Uiso R
H751 H 0.5505 0.7004 0.2330 0.0954 1.0000 Uiso R
H781 H 0.5484 1.0314 0.1080 0.0976 1.0000 Uiso R
H791 H 0.5543 1.1222 0.0244 0.1082 1.0000 Uiso R
H801 H 0.6973 1.1946 0.0134 0.1224 1.0000 Uiso R
H831 H 0.4860 0.7189 0.0455 0.1970 1.0000 Uiso R
H832 H 0.5201 0.6509 0.0952 0.1971 1.0000 Uiso R
H841 H 0.3641 0.7626 0.1313 0.5989 1.0000 Uiso R
H851 H 0.2840 0.6776 0.0185 0.5640 0.5000 Uiso R
H852 H 0.2673 0.6699 0.1024 0.5639 0.5000 Uiso R
H871 H 0.3606 0.6956 0.2296 0.2560 0.5000 Uiso R
H872 H 0.2656 0.6584 0.1746 0.2560 0.5000 Uiso R
H361 H 1.0387 0.1290 0.0170 0.1314 1.0000 Uiso R
H811 H 0.8436 1.1732 0.0832 0.1125 1.0000 Uiso R
H821 H 0.8410 1.0789 0.1643 0.0948 1.0000 Uiso R
H861 H 0.2051 0.5599 0.0309 0.2287 0.5000 Uiso R
H862 H 0.2245 0.5734 0.1213 0.2287 0.5000 Uiso R
H863 H 0.3047 0.5272 0.0668 0.2287 0.5000 Uiso R
H881 H 0.3424 0.5511 0.2315 0.0931 0.5000 Uiso R
H882 H 0.4484 0.5709 0.2048 0.0931 0.5000 Uiso R
H883 H 0.3598 0.5292 0.1428 0.0931 0.5000 Uiso R

loop_
_atom_site_aniso_label
_atom_site_aniso_U_11
_atom_site_aniso_U_22
_atom_site_aniso_U_33
_atom_site_aniso_U_23
_atom_site_aniso_U_13
_atom_site_aniso_U_12
C1 0.069(5) 0.062(5) 0.052(5) -0.002(4) 0.007(4) 0.007(4)
C2 0.061(5) 0.069(6) 0.070(5) 0.016(4) 0.004(4) 0.004(4)
C3 0.072(6) 0.073(6) 0.055(5) 0.008(4) 0.009(4) 0.007(5)
C4 0.079(6) 0.062(5) 0.060(5) 0.017(4) 0.012(4) 0.020(5)
C5 0.075(6) 0.063(5) 0.057(5) 0.013(4) 0.004(4) 0.022(4)
C6 0.076(6) 0.069(6) 0.095(7) 0.028(5) 0.013(5) 0.003(5)
C7 0.087(8) 0.107(9) 0.097(8) 0.045(7) 0.006(6) -0.005(7)
C8 0.145(13) 0.103(10) 0.084(8) 0.021(7) 0.044(8) 0.002(9)
C9 0.104(9) 0.085(8) 0.156(13) 0.051(9) 0.072(9) 0.025(7)
C10 0.061(6) 0.080(7) 0.107(8) 0.026(6) 0.026(5) 0.002(5)
C11 0.066(5) 0.053(5) 0.056(5) 0.007(4) 0.020(4) 0.005(4)
C12 0.060(5) 0.057(5) 0.055(5) 0.013(4) 0.008(4) 0.008(4)
C13 0.053(4) 0.060(5) 0.061(5) 0.016(4) 0.018(4) 0.002(4)
C14 0.061(5) 0.047(4) 0.061(5) 0.021(4) 0.012(4) 0.006(4)
C15 0.060(5) 0.051(4) 0.055(4) 0.020(4) 0.019(4) 0.012(4)
C16 0.060(5) 0.042(4) 0.055(4) 0.007(3) 0.018(4) 0.010(3)
C17 0.067(5) 0.044(4) 0.066(5) 0.010(4) 0.012(4) 0.007(4)
C18 0.086(7) 0.064(6) 0.078(6) 0.026(5) 0.015(5) 0.017(5)
C19 0.103(9) 0.130(10) 0.099(8) 0.053(8) 0.031(7) 0.061(8)
C20 0.057(5) 0.051(4) 0.058(5) 0.011(4) 0.017(4) 0.012(4)
C21 0.062(5) 0.052(4) 0.048(4) 0.015(3) 0.012(3) 0.008(4)
C22 0.063(5) 0.062(5) 0.070(6) 0.021(4) 0.007(4) 0.010(4)
C23 0.070(6) 0.061(5) 0.082(6) 0.017(5) 0.018(5) 0.015(4)
C24 0.076(6) 0.072(6) 0.072(6) 0.014(5) 0.033(5) 0.031(5)
C25 0.072(6) 0.061(5) 0.071(6) 0.018(4) 0.023(4) 0.023(4)
C26 0.061(5) 0.061(5) 0.054(5) 0.013(4) 0.019(4) 0.018(4)
C27 0.064(5) 0.054(5) 0.044(4) 0.009(3) 0.019(3) 0.011(4)
C28 0.070(5) 0.056(5) 0.050(4) 0.015(4) 0.025(4) 0.013(4)
C29 0.074(5) 0.065(5) 0.048(4) 0.018(4) 0.017(4) 0.025(4)
C30 0.058(5) 0.063(5) 0.056(5) 0.021(4) 0.020(4) 0.018(4)
C31 0.090(7) 0.068(6) 0.055(5) 0.010(4) 0.014(5) 0.026(5)
C32 0.119(9) 0.083(7) 0.063(6) 0.008(5) 0.008(6) 0.049(6)
C33 0.096(7) 0.084(7) 0.054(5) 0.023(5) 0.024(5) 0.043(6)
C34 0.091(7) 0.063(5) 0.048(4) 0.020(4) 0.023(4) 0.026(5)
C35 0.108(8) 0.084(7) 0.046(5) 0.012(5) 0.010(5) 0.016(6)
C36 0.162(12) 0.080(7) 0.051(6) 0.003(5) -0.005(6) 0.018(8)
C37 0.176(14) 0.073(7) 0.062(7) 0.008(5) 0.030(8) 0.026(8)
C38 0.169(13) 0.080(8) 0.069(7) 0.017(6) 0.048(8) 0.049(8)
C39 0.100(7) 0.077(6) 0.057(5) 0.022(5) 0.031(5) 0.027(6)
C40 0.27(2) 0.159(14) 0.075(8) 0.032(8) -0.002(10) 0.147(15)
C41 0.21(2) 0.20(2) 0.27(2) 0.138(19) -0.121(18) 0.022(16)
C42 0.44(6) 0.35(5) 0.51(7) 0.03(5) 0.07(5) 0.25(5)
C43 0.36(4) 0.17(2) 0.38(4) 0.07(2) 0.29(3) 0.12(2)
C44 0.063(5) 0.051(4) 0.044(4) 0.013(3) 0.010(3) 0.018(4)
C45 0.079(6) 0.051(5) 0.049(4) 0.018(4) 0.005(4) 0.008(4)
C46 0.078(6) 0.067(6) 0.055(5) 0.020(4) 0.007(4) 0.007(5)
C47 0.084(6) 0.080(6) 0.047(5) 0.023(4) 0.009(4) 0.020(5)
C48 0.074(6) 0.068(5) 0.045(4) 0.013(4) 0.004(4) 0.016(4)
C49 0.080(7) 0.088(7) 0.082(7) 0.022(6) 0.013(5) 0.025(6)
C50 0.111(10) 0.115(10) 0.104(10) 0.028(8) 0.040(8) 0.033(8)
C51 0.144(12) 0.114(10) 0.069(7) 0.020(7) 0.056(8) 0.061(9)
C52 0.098(8) 0.087(8) 0.068(6) -0.018(6) 0.006(6) 0.024(6)
C53 0.084(7) 0.060(6) 0.076(6) 0.011(5) 0.010(5) 0.024(5)
C54 0.061(5) 0.055(5) 0.048(4) 0.018(4) 0.010(3) 0.013(4)
C55 0.064(5) 0.046(4) 0.048(4) 0.017(3) 0.006(3) 0.009(4)
C56 0.057(4) 0.051(4) 0.040(4) 0.009(3) 0.011(3) 0.012(3)
C57 0.055(4) 0.057(5) 0.042(4) 0.013(3) 0.009(3) 0.011(4)
C58 0.060(5) 0.045(4) 0.052(4) 0.017(3) 0.017(3) 0.008(3)
C59 0.060(5) 0.051(4) 0.051(4) 0.015(3) 0.013(4) 0.017(4)
C60 0.061(5) 0.048(4) 0.051(4) 0.013(3) 0.010(4) 0.013(4)
C61 0.059(5) 0.074(6) 0.060(5) 0.012(4) 0.007(4) 0.005(4)
C62 0.079(7) 0.120(10) 0.093(8) 0.009(7) 0.012(6) -0.028(7)
C63 0.056(4) 0.050(4) 0.042(4) 0.009(3) 0.007(3) 0.011(3)
C64 0.083(6) 0.054(5) 0.048(4) 0.013(4) 0.025(4) 0.011(4)
C65 0.080(6) 0.064(5) 0.067(5) 0.024(4) 0.031(5) 0.015(5)
C66 0.074(6) 0.055(5) 0.076(6) 0.032(4) 0.011(5) 0.011(4)
C67 0.064(5) 0.051(5) 0.064(5) 0.010(4) 0.008(4) 0.007(4)
C68 0.067(5) 0.053(5) 0.047(4) 0.015(3) 0.006(4) 0.007(4)
C69 0.060(5) 0.057(5) 0.042(4) 0.008(3) 0.013(3) 0.017(4)
C70 0.062(5) 0.060(5) 0.039(4) 0.012(3) 0.013(3) 0.020(4)
C71 0.061(5) 0.060(5) 0.041(4) 0.008(3) 0.009(3) 0.016(4)
C72 0.057(5) 0.070(5) 0.044(4) 0.007(4) 0.007(3) 0.009(4)
C73 0.066(5) 0.068(5) 0.039(4) 0.009(4) 0.008(3) 0.012(4)
C74 0.078(6) 0.063(5) 0.051(5) 0.005(4) 0.009(4) -0.005(4)
C75 0.104(8) 0.086(7) 0.055(5) 0.013(5) 0.007(5) -0.029(6)
C76 0.082(7) 0.101(8) 0.045(5) 0.005(5) 0.003(4) 0.001(6)
C77 0.085(6) 0.065(5) 0.036(4) 0.007(4) 0.011(4) 0.029(5)
C78 0.101(7) 0.098(7) 0.036(4) 0.015(4) 0.006(4) 0.041(6)
C79 0.153(12) 0.108(9) 0.043(5) 0.017(5) 0.008(6) 0.066(9)
C80 0.163(13) 0.098(9) 0.054(6) 0.034(6) 0.037(7) 0.062(9)
C81 0.128(9) 0.092(8) 0.054(5) 0.025(5) 0.041(6) 0.038(7)
C82 0.101(7) 0.069(6) 0.045(4) 0.012(4) 0.024(4) 0.027(5)
C83 0.188(17) 0.143(14) 0.122(12) 0.023(10) -0.061(12) -0.069(13)
C84 0.145(17) 0.25(3) 0.22(2) -0.016(19) -0.017(16) 0.001(18)
C85 0.2988 0.0654 0.3805 -0.0250 -0.2626 0.0043
C86 0.0820 0.3936 0.0799 0.0417 0.0283 0.0907
C87 0.2746 0.3475 0.1940 0.1651 0.1973 0.2558
C88 0.0633 0.2537 0.0616 0.1197 0.0258 0.0500
Fe1 0.0695(9) 0.0633(9) 0.0590(8) 0.0144(7) 0.0135(6) 0.0113(7)
N1 0.053(4) 0.055(4) 0.050(4) 0.011(3) 0.012(3) 0.010(3)
O1 0.085(4) 0.062(4) 0.059(4) 0.019(3) 0.020(3) 0.011(3)
O2 0.068(4) 0.058(3) 0.061(3) 0.018(3) 0.010(3) 0.013(3)
N2 0.061(4) 0.054(4) 0.052(4) 0.012(3) 0.014(3) 0.015(3)
B1 0.067(6) 0.045(5) 0.054(5) 0.009(4) 0.014(4) 0.015(4)
F1 0.071(3) 0.077(3) 0.057(3) -0.001(2) 0.011(2) 0.028(3)
F2 0.074(3) 0.058(3) 0.103(4) 0.032(3) -0.003(3) -0.002(2)
O3 0.132(6) 0.092(5) 0.042(3) 0.006(3) 0.003(3) 0.049(4)
N3 0.139(8) 0.098(7) 0.058(5) 0.022(5) 0.009(5) 0.065(6)
Fe2 0.0716(9) 0.0683(9) 0.0468(7) 0.0138(6) 0.0099(6) 0.0157(7)
N4 0.059(4) 0.047(3) 0.040(3) 0.009(3) 0.005(3) 0.006(3)
O5 0.062(3) 0.059(3) 0.050(3) 0.013(2) 0.008(2) 0.003(3)
O4 0.070(4) 0.056(3) 0.050(3) 0.007(2) 0.012(3) 0.002(3)
N5 0.059(4) 0.052(4) 0.041(3) 0.015(3) 0.005(3) 0.008(3)
B2 0.060(5) 0.063(6) 0.046(5) 0.022(4) 0.007(4) 0.016(4)
F3 0.083(3) 0.053(3) 0.080(3) 0.010(2) -0.021(3) 0.012(2)
F4 0.083(3) 0.085(3) 0.048(3) 0.023(2) 0.009(2) -0.015(3)
O6 0.102(5) 0.121(6) 0.057(4) 0.015(4) -0.010(4) -0.004(5)
N6 0.117(7) 0.091(6) 0.061(5) 0.013(4) -0.009(5) -0.034(5)

loop_
_atom_type_symbol
_atom_type_scat_dispersion_real
_atom_type_scat_dispersion_imag
_atom_type_scat_Cromer_Mann_a1
_atom_type_scat_Cromer_Mann_b1
_atom_type_scat_Cromer_Mann_a2
_atom_type_scat_Cromer_Mann_b2
_atom_type_scat_Cromer_Mann_a3
_atom_type_scat_Cromer_Mann_b3
_atom_type_scat_Cromer_Mann_a4
_atom_type_scat_Cromer_Mann_b4
_atom_type_scat_Cromer_Mann_c
_atom_type_scat_source
C 0.0181 0.0091 2.3100 20.8439 1.0200 10.2075 1.5886 0.5687 0.8650 51.6512 0.2156 'International Tables Vol C 4.2.6.8 and 6.1.1.4'
H 0.0000 0.0000 0.4930 10.5109 0.3229 26.1257 0.1402 3.1424 0.0408 57.7998 0.0030 'International Tables Vol C 4.2.6.8 and 6.1.1.4'
B 0.0090 0.0039 2.0545 23.2185 1.3326 1.0210 1.0979 60.3498 0.7068 0.1403 -0.1932 'International Tables Vol C 4.2.6.8 and 6.1.1.4'
F 0.0727 0.0534 3.5392 10.2825 2.6412 4.2944 1.5170 0.2615 1.0243 26.1476 0.2776 'International Tables Vol C 4.2.6.8 and 6.1.1.4'
Fe -1.1336 3.1974 11.7695 4.7611 7.3573 0.3072 3.5222 15.3535 2.3045 76.8805 1.0369 'International Tables Vol C 4.2.6.8 and 6.1.1.4'
N 0.0311 0.0180 12.2126 0.0057 3.1322 9.8933 2.0125 28.9975 1.1663 0.5826 -11.5290 'International Tables Vol C 4.2.6.8 and 6.1.1.4'
O 0.0492 0.0322 3.0485 13.2771 2.2868 5.7011 1.5463 0.3239 0.8670 32.9089 0.2508 'International Tables Vol C 4.2.6.8 and 6.1.1.4'

loop_
_geom_angle_atom_site_label_1
_geom_angle_atom_site_label_2
_geom_angle_atom_site_label_3
_geom_angle
_geom_angle_publ_flag
C2 C1 C5 108.2(7) yes
C2 C1 C11 122.8(8) yes
C5 C1 C11 128.4(8) yes
C2 C1 Fe1 69.2(5) yes
C5 C1 Fe1 69.8(5) yes
C11 C1 Fe1 119.6(6) yes
C1 C2 C3 107.0(8) yes
C1 C2 Fe1 69.9(5) yes
C3 C2 Fe1 70.8(5) yes
C1 C2 H21 124.8 no
C3 C2 H21 127.8 no
Fe1 C2 H21 130.6 no
C2 C3 C4 108.7(8) yes
C2 C3 Fe1 68.4(5) yes
C4 C3 Fe1 69.8(5) yes
C2 C3 H31 125.6 no
C4 C3 H31 125.7 no
Fe1 C3 H31 128.0 no
C3 C4 C5 107.8(8) yes
C3 C4 Fe1 70.5(5) yes
C5 C4 Fe1 69.2(5) yes
C3 C4 H41 127.4 no
C5 C4 H41 124.7 no
Fe1 C4 H41 123.8 no
C4 C5 C1 108.2(8) yes
C4 C5 Fe1 70.2(5) yes
C1 C5 Fe1 69.8(5) yes
C4 C5 H51 126.5 no
C1 C5 H51 125.2 no
Fe1 C5 H51 127.4 no
C7 C6 C10 107.9(10) yes
C7 C6 Fe1 69.5(6) yes
C10 C6 Fe1 69.0(6) yes
C7 C6 H61 125.6 no
C10 C6 H61 126.4 no
Fe1 C6 H61 129.9 no
C6 C7 C8 109.3(11) yes
C6 C7 Fe1 70.3(6) yes
C8 C7 Fe1 69.0(7) yes
C6 C7 H71 124.4 no
C8 C7 H71 126.2 no
Fe1 C7 H71 123.4 no
C7 C8 C9 107.8(12) yes
C7 C8 Fe1 71.0(7) yes
C9 C8 Fe1 70.4(7) yes
C7 C8 H81 125.3 no
C9 C8 H81 126.8 no
Fe1 C8 H81 126.9 no
C8 C9 C10 108.2(11) yes
C8 C9 Fe1 69.2(7) yes
C10 C9 Fe1 69.2(6) yes
C8 C9 H91 126.5 no
C10 C9 H91 125.2 no
Fe1 C9 H91 125.8 no
C9 C10 C6 106.6(11) yes
C9 C10 Fe1 69.3(6) yes
C6 C10 Fe1 70.7(6) yes
C9 C10 H101 128.3 no
C6 C10 H101 124.9 no
Fe1 C10 H101 128.9 no
C1 C11 C12 124.8(8) yes
C1 C11 H111 117.5 no
C12 C11 H111 117.6 no
C11 C12 C13 126.5(8) yes
C11 C12 H121 115.4 no
C13 C12 H121 118.1 no
C12 C13 C14 131.1(8) yes
C12 C13 N1 121.0(7) yes
C14 C13 N1 107.9(7) yes
C13 C14 C15 108.2(7) yes
C13 C14 C17 127.1(7) yes
C15 C14 C17 124.5(7) yes
C14 C15 C16 107.3(7) yes
C14 C15 C20 128.4(7) yes
C16 C15 C20 124.2(7) yes
C15 C16 C26 131.3(7) yes
C15 C16 N1 107.7(7) yes
C26 C16 N1 121.0(7) yes
C14 C17 O1 126.1(8) yes
C14 C17 O2 109.6(7) yes
O1 C17 O2 124.3(8) yes
C19 C18 O2 106.0(8) yes
C19 C18 H181 112.0 no
O2 C18 H181 110.0 no
C19 C18 H182 110.8 no
O2 C18 H182 108.0 no
H181 C18 H182 109.9 no
C18 C19 H193 108.4 no
C18 C19 H192 107.1 no
H193 C19 H192 110.8 no
C18 C19 H191 108.9 no
H193 C19 H191 110.4 no
H192 C19 H191 111.1 no
C15 C20 C21 119.9(7) yes
C15 C20 C25 120.0(7) yes
C21 C20 C25 120.1(7) yes
C20 C21 C22 120.0(7) yes
C20 C21 H211 120.5 no
C22 C21 H211 119.6 no
C21 C22 C23 120.0(8) yes
C21 C22 H221 119.3 no
C23 C22 H221 120.7 no
C22 C23 C24 119.9(8) yes
C22 C23 H231 119.2 no
C24 C23 H231 120.9 no
C23 C24 C25 120.8(8) yes
C23 C24 H241 117.7 no
C25 C24 H241 121.5 no
C24 C25 C20 119.2(8) yes
C24 C25 H251 120.6 no
C20 C25 H251 120.2 no
C16 C26 C27 122.3(7) yes
C16 C26 H261 119.7 no
C27 C26 H261 118.0 no
C26 C27 C28 132.0(7) yes
C26 C27 N2 118.2(7) yes
C28 C27 N2 109.4(7) yes
C27 C28 C29 106.4(7) yes
C27 C28 C34 122.6(7) yes
C29 C28 C34 131.0(8) yes
C28 C29 C30 107.1(7) yes
C28 C29 C33 131.3(8) yes
C30 C29 C33 121.6(8) yes
C29 C30 C31 122.1(8) yes
C29 C30 N2 111.0(7) yes
C31 C30 N2 126.9(8) yes
C30 C31 C32 115.7(9) yes
C30 C31 H311 120.9 no
C32 C31 H311 123.3 no
C31 C32 N3 124.1(9) yes
C31 C32 H321 116.2 no
N3 C32 H321 119.7 no
C29 C33 O3 127.2(8) yes
C29 C33 N3 112.6(8) yes
O3 C33 N3 120.1(8) yes
C28 C34 C35 119.6(8) yes
C28 C34 C39 120.5(9) yes
C35 C34 C39 119.9(9) yes
C34 C35 C36 119.2(11) yes
C34 C35 H351 120.7 no
C36 C35 H351 120.1 no
C35 C36 C37 119.9(12) yes
C35 C36 H361 120.4 no
C37 C36 H361 119.6 no
C36 C37 C38 120.4(11) yes
C36 C37 H371 119.5 no
C38 C37 H371 120.1 no
C37 C38 C39 120.6(12) yes
C37 C38 H381 121.2 no
C39 C38 H381 118.2 no
C34 C39 C38 119.9(11) yes
C34 C39 H391 118.4 no
C38 C39 H391 121.7 no
C41 C40 N3 115.3(10) yes
C41 C40 H401 109.4 no
N3 C40 H401 110.4 no
C41 C40 H402 105.6 no
N3 C40 H402 107.0 no
H401 C40 H402 108.8 no
C40 C41 C42 108.9(15) yes
C40 C41 H411 109.5 no
C42 C41 H411 119.7 no
C40 C41 H412 111.7 no
C42 C41 H412 97.0 no
H411 C41 H412 109.4 no
C41 C42 C43 93.0(15) yes
C41 C42 H421 99.8 no
C43 C42 H421 99.1 no
C41 C42 H422 125.5 no
C43 C42 H422 125.0 no
H421 C42 H422 109.2 no
C42 C43 H433 106.3 no
C42 C43 H432 116.9 no
H433 C43 H432 114.0 no
C42 C43 H431 90.0 no
H433 C43 H431 114.5 no
H432 C43 H431 112.9 no
C45 C44 C48 107.1(7) yes
C45 C44 C54 128.6(7) yes
C48 C44 C54 123.6(8) yes
C45 C44 Fe2 69.2(4) yes
C48 C44 Fe2 68.5(4) yes
C54 C44 Fe2 119.8(5) yes
C44 C45 C46 108.6(8) yes
C44 C45 Fe2 70.2(5) yes
C46 C45 Fe2 69.7(5) yes
C44 C45 H451 125.9 no
C46 C45 H451 125.4 no
Fe2 C45 H451 127.9 no
C45 C46 C47 108.1(8) yes
C45 C46 Fe2 69.9(5) yes
C47 C46 Fe2 69.4(5) yes
C45 C46 H461 127.5 no
C47 C46 H461 124.4 no
Fe2 C46 H461 126.5 no
C46 C47 C48 108.9(8) yes
C46 C47 Fe2 69.8(5) yes
C48 C47 Fe2 69.9(5) yes
C46 C47 H471 126.8 no
C48 C47 H471 124.2 no
Fe2 C47 H471 123.2 no
C44 C48 C47 107.3(8) yes
C44 C48 Fe2 69.9(5) yes
C47 C48 Fe2 69.6(5) yes
C44 C48 H481 124.9 no
C47 C48 H481 127.8 no
Fe2 C48 H481 126.1 no
C50 C49 C53 108.0(11) yes
C50 C49 Fe2 69.4(6) yes
C53 C49 Fe2 69.8(6) yes
C50 C49 H491 127.1 no
C53 C49 H491 124.8 no
Fe2 C49 H491 123.9 no
C49 C50 C51 108.2(13) yes
C49 C50 Fe2 69.7(6) yes
C51 C50 Fe2 70.0(7) yes
C49 C50 H501 124.8 no
C51 C50 H501 126.6 no
Fe2 C50 H501 121.1 no
C50 C51 C52 107.0(11) yes
C50 C51 Fe2 70.2(7) yes
C52 C51 Fe2 68.9(6) yes
C50 C51 H511 124.0 no
C52 C51 H511 128.9 no
Fe2 C51 H511 126.2 no
C51 C52 C53 108.5(11) yes
C51 C52 Fe2 70.7(6) yes
C53 C52 Fe2 70.1(5) yes
C51 C52 H521 122.8 no
C53 C52 H521 128.8 no
Fe2 C52 H521 125.4 no
C52 C53 C49 108.3(10) yes
C52 C53 Fe2 69.1(6) yes
C49 C53 Fe2 71.3(6) yes
C52 C53 H531 126.3 no
C49 C53 H531 125.4 no
Fe2 C53 H531 126.6 no
C44 C54 C55 122.5(8) yes
C44 C54 H541 118.1 no
C55 C54 H541 119.4 no
C54 C55 C56 123.3(8) yes
C54 C55 H551 118.7 no
C56 C55 H551 118.0 no
C55 C56 C57 131.6(7) yes
C55 C56 N4 120.9(7) yes
C57 C56 N4 107.5(6) yes
C56 C57 C58 107.9(7) yes
C56 C57 C60 128.9(6) yes
C58 C57 C60 123.1(7) yes
C57 C58 C59 108.0(7) yes
C57 C58 C63 127.9(7) yes
C59 C58 C63 124.1(7) yes
C58 C59 C69 131.1(8) yes
C58 C59 N4 108.1(6) yes
C69 C59 N4 120.7(7) yes
C57 C60 O5 109.3(6) yes
C57 C60 O4 125.1(7) yes
O5 C60 O4 125.6(7) yes
C62 C61 O5 104.8(7) yes
C62 C61 H611 111.1 no
O5 C61 H611 109.7 no
C62 C61 H612 108.4 no
O5 C61 H612 112.2 no
H611 C61 H612 110.6 no
C61 C62 H623 108.7 no
C61 C62 H622 106.8 no
H623 C62 H622 109.4 no
C61 C62 H621 108.9 no
H623 C62 H621 111.3 no
H622 C62 H621 111.6 no
C58 C63 C64 120.4(7) yes
C58 C63 C68 120.6(7) yes
C64 C63 C68 119.0(7) yes
C63 C64 C65 119.7(8) yes
C63 C64 H641 119.1 no
C65 C64 H641 121.1 no
C64 C65 C66 121.0(8) yes
C64 C65 H651 118.4 no
C66 C65 H651 120.5 no
C65 C66 C67 119.6(8) yes
C65 C66 H661 120.8 no
C67 C66 H661 119.6 no
C66 C67 C68 119.8(8) yes
C66 C67 H671 121.2 no
C68 C67 H671 118.9 no
C63 C68 C67 120.7(8) yes
C63 C68 H681 118.3 no
C67 C68 H681 121.0 no
C59 C69 C70 123.1(8) yes
C59 C69 H691 118.9 no
C70 C69 H691 118.0 no
C69 C70 C71 131.8(8) yes
C69 C70 N5 118.9(7) yes
C71 C70 N5 109.3(7) yes
C70 C71 C72 105.3(7) yes
C70 C71 C77 123.5(8) yes
C72 C71 C77 131.1(7) yes
C71 C72 C73 107.7(7) yes
C71 C72 C76 132.2(8) yes
C73 C72 C76 119.9(9) yes
C72 C73 C74 122.1(8) yes
C72 C73 N5 109.6(8) yes
C74 C73 N5 128.3(7) yes
C73 C74 C75 117.5(9) yes
C73 C74 H741 122.8 no
C75 C74 H741 119.8 no
C74 C75 N6 122.6(10) yes
C74 C75 H751 119.8 no
N6 C75 H751 117.6 no
C72 C76 O6 124.1(10) yes
C72 C76 N6 114.1(8) yes
O6 C76 N6 121.8(9) yes
C71 C77 C78 121.3(9) yes
C71 C77 C82 120.9(8) yes
C78 C77 C82 117.7(9) yes
C77 C78 C79 120.2(11) yes
C77 C78 H781 121.4 no
C79 C78 H781 118.4 no
C78 C79 C80 120.4(11) yes
C78 C79 H791 120.1 no
C80 C79 H791 119.5 no
C79 C80 C81 120.6(11) yes
C79 C80 H801 118.2 no
C81 C80 H801 121.2 no
C80 C81 C82 119.2(12) yes
C80 C81 H811 120.0 no
C82 C81 H811 120.7 no
C77 C82 C81 121.9(10) yes
C77 C82 H821 118.1 no
C81 C82 H821 120.0 no
C84 C83 N6 107.5(13) yes
C84 C83 H831 109.7 no
N6 C83 H831 115.0 no
C84 C83 H832 107.5 no
N6 C83 H832 106.4 no
H831 C83 H832 110.5 no
C83 C84 C85 113(2) yes
C83 C84 C87 135(2) yes
C85 C84 C87 89(3) yes
C83 C84 H841 103.3 no
C85 C84 H841 102.6 no
C87 C84 H841 109.7 no
C84 C85 C86 118(3) yes
C84 C85 H851 122.4 no
C86 C85 H851 118.9 no
C84 C85 H852 79.3 no
C86 C85 H852 70.3 no
H851 C85 H852 109.9 no
C85 C86 H861 101.1 no
C85 C86 H862 121.4 no
H861 C86 H862 109.5 no
C85 C86 H863 105.2 no
H861 C86 H863 109.5 no
H862 C86 H863 109.5 no
C84 C87 C88 118.6(17) yes
C84 C87 H871 101.6 no
C88 C87 H871 100.9 no
C84 C87 H872 110.5 no
C88 C87 H872 114.1 no
H871 C87 H872 109.6 no
C87 C88 H881 109.5 no
C87 C88 H882 114.1 no
H881 C88 H882 109.5 no
C87 C88 H883 104.6 no
H881 C88 H883 109.5 no
H882 C88 H883 109.5 no
C3 Fe1 C4 39.7(3) yes
C3 Fe1 C1 67.8(3) yes
C4 Fe1 C1 68.1(3) yes
C3 Fe1 C5 67.4(4) yes
C4 Fe1 C5 40.6(3) yes
C1 Fe1 C5 40.4(3) yes
C3 Fe1 C6 151.9(4) yes
C4 Fe1 C6 167.7(4) yes
C1 Fe1 C6 109.7(4) yes
C5 Fe1 C6 130.0(4) yes
C3 Fe1 C2 40.8(3) yes
C4 Fe1 C2 68.4(4) yes
C1 Fe1 C2 40.9(3) yes
C5 Fe1 C2 68.5(4) yes
C6 Fe1 C2 118.5(4) yes
C3 Fe1 C7 118.7(4) yes
C4 Fe1 C7 150.1(4) yes
C1 Fe1 C7 130.7(5) yes
C5 Fe1 C7 168.6(5) yes
C6 Fe1 C7 40.2(4) yes
C3 Fe1 C9 128.2(5) yes
C4 Fe1 C9 107.8(4) yes
C1 Fe1 C9 151.3(5) yes
C5 Fe1 C9 117.8(5) yes
C6 Fe1 C9 67.9(5) yes
C3 Fe1 C10 166.8(4) yes
C4 Fe1 C10 129.0(4) yes
C1 Fe1 C10 117.7(4) yes
C5 Fe1 C10 108.2(4) yes
C6 Fe1 C10 40.3(4) yes
C3 Fe1 C8 107.9(5) yes
C4 Fe1 C8 116.6(5) yes
C1 Fe1 C8 167.6(6) yes
C5 Fe1 C8 150.2(5) yes
C6 Fe1 C8 68.2(5) yes
C2 Fe1 C7 109.2(4) yes
C2 Fe1 C9 166.4(5) yes
C7 Fe1 C9 67.1(5) yes
C2 Fe1 C10 150.9(4) yes
C7 Fe1 C10 68.0(5) yes
C9 Fe1 C10 41.5(5) yes
C2 Fe1 C8 128.4(6) yes
C7 Fe1 C8 40.0(5) yes
C9 Fe1 C8 40.4(5) yes
C10 Fe1 C8 69.3(5) yes
C16 N1 C13 108.9(7) yes
C16 N1 B1 124.0(6) yes
C13 N1 B1 127.1(7) yes
C18 O2 C17 115.8(7) yes
C27 N2 C30 106.1(7) yes
C27 N2 B1 127.0(7) yes
C30 N2 B1 127.0(7) yes
N1 B1 N2 106.9(6) yes
N1 B1 F1 110.0(7) yes
N2 B1 F1 108.9(7) yes
N1 B1 F2 110.6(7) yes
N2 B1 F2 111.0(7) yes
F1 B1 F2 109.5(7) yes
C40 N3 C33 114.7(9) yes
C40 N3 C32 121.4(9) yes
C33 N3 C32 123.9(8) yes
C49 Fe2 C50 40.8(4) yes
C49 Fe2 C44 116.1(4) yes
C50 Fe2 C44 147.7(5) yes
C49 Fe2 C51 67.9(5) yes
C50 Fe2 C51 39.8(5) yes
C44 Fe2 C51 171.9(5) yes
C49 Fe2 C53 38.9(4) yes
C50 Fe2 C53 67.2(5) yes
C44 Fe2 C53 110.0(4) yes
C51 Fe2 C53 68.2(5) yes
C49 Fe2 C45 109.8(4) yes
C50 Fe2 C45 115.8(5) yes
C44 Fe2 C45 40.6(3) yes
C51 Fe2 C45 146.3(5) yes
C53 Fe2 C45 132.2(4) yes
C49 Fe2 C46 132.3(4) yes
C50 Fe2 C46 108.7(5) yes
C44 Fe2 C46 68.3(3) yes
C51 Fe2 C46 114.8(5) yes
C53 Fe2 C46 170.2(4) yes
C49 Fe2 C48 147.9(4) yes
C50 Fe2 C48 169.8(5) yes
C44 Fe2 C48 41.6(3) yes
C51 Fe2 C48 131.5(5) yes
C53 Fe2 C48 116.9(4) yes
C49 Fe2 C47 171.1(4) yes
C50 Fe2 C47 131.3(5) yes
C44 Fe2 C47 68.6(3) yes
C51 Fe2 C47 108.5(4) yes
C53 Fe2 C47 148.5(4) yes
C49 Fe2 C52 67.1(5) yes
C50 Fe2 C52 67.0(5) yes
C44 Fe2 C52 133.3(5) yes
C51 Fe2 C52 40.4(5) yes
C53 Fe2 C52 40.9(4) yes
C45 Fe2 C46 40.4(3) yes
C45 Fe2 C48 69.1(4) yes
C46 Fe2 C48 68.7(4) yes
C45 Fe2 C47 68.4(4) yes
C46 Fe2 C47 40.8(4) yes
C48 Fe2 C47 40.5(3) yes
C45 Fe2 C52 172.1(4) yes
C46 Fe2 C52 147.0(4) yes
C48 Fe2 C52 109.4(4) yes
C47 Fe2 C52 115.9(4) yes
C59 N4 C56 108.4(6) yes
C59 N4 B2 123.2(6) yes
C56 N4 B2 128.4(6) yes
C61 O5 C60 116.1(6) yes
C70 N5 C73 108.0(6) yes
C70 N5 B2 126.0(7) yes
C73 N5 B2 126.0(7) yes
N4 B2 N5 107.9(6) yes
N4 B2 F3 108.9(7) yes
N5 B2 F3 110.8(7) yes
N4 B2 F4 109.8(7) yes
N5 B2 F4 110.0(7) yes
F3 B2 F4 109.4(7) yes
C83 N6 C76 117.8(9) yes
C83 N6 C75 118.3(10) yes
C76 N6 C75 123.8(8) yes

loop_
_geom_bond_atom_site_label_1
_geom_bond_atom_site_label_2
_geom_bond_distance
_geom_bond_publ_flag
C1 C2 1.425(12) yes
C1 C5 1.413(11) yes
C1 C11 1.469(10) yes
C1 Fe1 2.045(9) yes
C2 C3 1.431(12) yes
C2 Fe1 2.037(9) yes
C2 H21 0.985 no
C3 C4 1.402(12) yes
C3 Fe1 2.068(9) yes
C3 H31 0.992 no
C4 C5 1.423(11) yes
C4 Fe1 2.058(9) yes
C4 H41 0.972 no
C5 Fe1 2.045(9) yes
C5 H51 0.988 no
C6 C7 1.400(15) yes
C6 C10 1.398(13) yes
C6 Fe1 2.040(10) yes
C6 H61 0.980 no
C7 C8 1.380(16) yes
C7 Fe1 2.030(11) yes
C7 H71 0.988 no
C8 C9 1.390(18) yes
C8 Fe1 2.005(12) yes
C8 H81 0.980 no
C9 C10 1.432(16) yes
C9 Fe1 2.021(11) yes
C9 H91 0.983 no
C10 Fe1 2.019(10) yes
C10 H101 0.972 no
C11 C12 1.333(11) yes
C11 H111 0.917 no
C12 C13 1.443(11) yes
C12 H121 0.941 no
C13 C14 1.449(11) yes
C13 N1 1.346(10) yes
C14 C15 1.364(11) yes
C14 C17 1.488(11) yes
C15 C16 1.427(11) yes
C15 C20 1.475(10) yes
C16 C26 1.373(11) yes
C16 N1 1.408(9) yes
C17 O1 1.21(1) yes
C17 O2 1.328(9) yes
C18 C19 1.463(13) yes
C18 O2 1.452(10) yes
C18 H181 0.969 no
C18 H182 0.975 no
C19 H193 0.982 no
C19 H192 0.968 no
C19 H191 0.972 no
C20 C21 1.382(11) yes
C20 C25 1.387(11) yes
C21 C22 1.402(11) yes
C21 H211 0.925 no
C22 C23 1.374(12) yes
C22 H221 0.932 no
C23 C24 1.380(12) yes
C23 H231 0.932 no
C24 C25 1.397(11) yes
C24 H241 0.928 no
C25 H251 0.934 no
C26 C27 1.419(11) yes
C26 H261 0.924 no
C27 C28 1.414(11) yes
C27 N2 1.400(9) yes
C28 C29 1.399(11) yes
C28 C34 1.503(11) yes
C29 C30 1.396(11) yes
C29 C33 1.453(12) yes
C30 C31 1.416(11) yes
C30 N2 1.363(10) yes
C31 C32 1.359(13) yes
C31 H311 0.941 no
C32 N3 1.355(12) yes
C32 H321 0.931 no
C33 O3 1.222(11) yes
C33 N3 1.425(11) yes
C34 C35 1.375(14) yes
C34 C39 1.392(12) yes
C35 C36 1.414(13) yes
C35 H351 0.951 no
C36 C37 1.379(17) yes
C36 H361 0.930 no
C37 C38 1.354(18) yes
C37 H371 0.938 no
C38 C39 1.390(14) yes
C38 H381 0.936 no
C39 H391 0.937 no
C40 C41 1.534(9) yes
C40 N3 1.486(13) yes
C40 H401 0.973 no
C40 H402 0.975 no
C41 C42 1.527(10) yes
C41 H411 0.960 no
C41 H412 0.965 no
C42 C43 1.543(10) yes
C42 H421 0.970 no
C42 H422 0.970 no
C43 H433 1.252 no
C43 H432 1.242 no
C43 H431 1.225 no
C44 C45 1.410(11) yes
C44 C48 1.439(11) yes
C44 C54 1.494(10) yes
C44 Fe2 2.037(7) yes
C45 C46 1.397(11) yes
C45 Fe2 2.024(8) yes
C45 H451 0.995 no
C46 C47 1.406(13) yes
C46 Fe2 2.021(9) yes
C46 H461 0.972 no
C47 C48 1.396(12) yes
C47 Fe2 2.015(9) yes
C47 H471 0.991 no
C48 Fe2 2.018(9) yes
C48 H481 0.990 no
C49 C50 1.424(15) yes
C49 C53 1.356(14) yes
C49 Fe2 2.044(10) yes
C49 H491 0.984 no
C50 C51 1.387(17) yes
C50 Fe2 2.040(12) yes
C50 H501 0.975 no
C51 C52 1.397(17) yes
C51 Fe2 2.037(10) yes
C51 H511 0.972 no
C52 C53 1.410(14) yes
C52 Fe2 2.013(10) yes
C52 H521 0.983 no
C53 Fe2 2.026(9) yes
C53 H531 0.986 no
C54 C55 1.331(10) yes
C54 H541 0.928 no
C55 C56 1.437(10) yes
C55 H551 0.943 no
C56 C57 1.456(11) yes
C56 N4 1.361(9) yes
C57 C58 1.377(10) yes
C57 C60 1.491(10) yes
C58 C59 1.404(11) yes
C58 C63 1.480(10) yes
C59 C69 1.364(10) yes
C59 N4 1.422(9) yes
C60 O5 1.309(9) yes
C60 O4 1.223(9) yes
C61 C62 1.492(13) yes
C61 O5 1.439(9) yes
C61 H611 0.981 no
C61 H612 0.963 no
C62 H623 0.954 no
C62 H622 0.957 no
C62 H621 0.973 no
C63 C64 1.392(10) yes
C63 C68 1.392(10) yes
C64 C65 1.387(11) yes
C64 H641 0.940 no
C65 C66 1.366(12) yes
C65 H651 0.942 no
C66 C67 1.397(11) yes
C66 H661 0.923 no
C67 C68 1.378(11) yes
C67 H671 0.935 no
C68 H681 0.945 no
C69 C70 1.388(11) yes
C69 H691 0.922 no
C70 C71 1.420(10) yes
C70 N5 1.406(10) yes
C71 C72 1.431(12) yes
C71 C77 1.456(11) yes
C72 C73 1.413(11) yes
C72 C76 1.448(12) yes
C73 C74 1.404(12) yes
C73 N5 1.357(10) yes
C74 C75 1.347(12) yes
C74 H741 0.924 no
C75 N6 1.368(12) yes
C75 H751 0.948 no
C76 O6 1.243(11) yes
C76 N6 1.418(13) yes
C77 C78 1.404(12) yes
C77 C82 1.403(13) yes
C78 C79 1.399(14) yes
C78 H781 0.941 no
C79 C80 1.373(18) yes
C79 H791 0.936 no
C80 C81 1.388(16) yes
C80 H801 0.942 no
C81 C82 1.381(12) yes
C81 H811 0.930 no
C82 H821 0.930 no
C83 C84 1.561(9) yes
C83 N6 1.512(14) yes
C83 H831 0.974 no
C83 H832 0.981 no
C84 C85 1.538(10) yes
C84 C87 1.559(10) yes
C84 H841 0.980 no
C85 C86 1.533(10) yes
C85 H851 0.967 no
C85 H852 0.966 no
C86 H861 0.980 no
C86 H862 0.980 no
C86 H863 0.980 no
C87 C88 1.547(10) yes
C87 H871 0.970 no
C87 H872 0.968 no
C88 H881 0.980 no
C88 H882 0.980 no
C88 H883 0.980 no
N1 B1 1.564(11) yes
N2 B1 1.526(11) yes
B1 F1 1.399(10) yes
B1 F2 1.373(11) yes
N4 B2 1.555(12) yes
N5 B2 1.524(10) yes
B2 F3 1.386(10) yes
B2 F4 1.385(10) yes

loop_
_geom_hbond_atom_site_label_D
_geom_hbond_atom_site_label_H
_geom_hbond_atom_site_label_A
_geom_hbond_site_symmetry_A
_geom_hbond_angle_DHA
_geom_hbond_distance_DH
_geom_hbond_distance_HA
_geom_hbond_distance_DA
_geom_hbond_publ_flag
C11 H111 O1 . 125.6(2) 0.917 2.446 3.072(16) yes
C54 H541 C60 . 127.3(3) 0.928 2.597 3.245(16) yes
C54 H541 O4 . 128.4(2) 0.928 2.421 3.084(16) yes
C79 H791 O6 2_675 165.4(4) 0.936 2.331 3.246(16) yes
